data_7043067
loop_
_publ_author_name
'Dhungana, Tara Prasad'
'Hashimoto, Hisako'
'Tobita, Hiromi'

_publ_section_title
;
 An Iron Germylene Complex Having Fe-H and Ge-H Bonds: Synthesis,
 Structure and Reactivity
;
_journal_name_full 'Dalton Trans.'
_journal_paper_doi 10.1039/C7DT01159H
_journal_year 2017
_chemical_formula_sum 'C21 H44 Fe Ge O Si3'
_chemical_formula_weight 525.27
_space_group_crystal_system orthorhombic
_space_group_IT_number 19
_space_group_name_Hall 'P 2ac 2ab'
_space_group_name_H-M_alt 'P 21 21 21'
_symmetry_space_group_name_Hall 'P 2ac 2ab'
_symmetry_space_group_name_H-M 'P 21 21 21'
_atom_sites_solution_hydrogens mixed
_audit_creation_method SHELXL-2016/6
_audit_update_record
;
2017-05-11 deposited with the CCDC.
2017-05-22 downloaded from the CCDC.
;
_cell_angle_alpha 90
_cell_angle_beta 90
_cell_angle_gamma 90
_cell_formula_units_Z 4
_cell_length_a 11.4411(6)
_cell_length_b 13.8940(9)
_cell_length_c 16.9772(9)
_cell_measurement_reflns_used 64144
_cell_measurement_temperature 150(2)
_cell_measurement_theta_max 27.4
_cell_measurement_theta_min 1.2
_cell_volume 2698.7(3)
_computing_cell_refinement PROCESS-AUTO
_computing_data_collection PROCESS-AUTO
_computing_data_reduction 'teXsan Ver.1.11'
_computing_molecular_graphics 'ORTEP III'
_computing_publication_material 'Yadokari-XG 2009'
_computing_structure_refinement 'SHELXL-2016/6 (Sheldrick, 2016)'
_computing_structure_solution 'SHELXS-97 (Sheldrick, 1997)'
_diffrn_ambient_temperature 150(2)
_diffrn_detector_area_resol_mean 10
_diffrn_measured_fraction_theta_full 1.000
_diffrn_measured_fraction_theta_max 0.999
_diffrn_measurement_device_type 'Rigaku RAXIS-RAPID Imaging Plate'
_diffrn_measurement_method \w
_diffrn_radiation_type MoK\a
_diffrn_radiation_wavelength 0.71073
_diffrn_reflns_av_R_equivalents 0.1125
_diffrn_reflns_av_unetI/netI 0.0542
_diffrn_reflns_Laue_measured_fraction_full 1.000
_diffrn_reflns_Laue_measured_fraction_max 0.999
_diffrn_reflns_limit_h_max 14
_diffrn_reflns_limit_h_min -14
_diffrn_reflns_limit_k_max 17
_diffrn_reflns_limit_k_min -18
_diffrn_reflns_limit_l_max 22
_diffrn_reflns_limit_l_min -21
_diffrn_reflns_number 35610
_diffrn_reflns_point_group_measured_fraction_full 1.000
_diffrn_reflns_point_group_measured_fraction_max 0.999
_diffrn_reflns_theta_full 25.242
_diffrn_reflns_theta_max 27.470
_diffrn_reflns_theta_min 1.894
_exptl_absorpt_coefficient_mu 1.794
_exptl_absorpt_correction_T_max 0.831153
_exptl_absorpt_correction_T_min 0.695998
_exptl_absorpt_correction_type numerical
_exptl_absorpt_process_details 'NUMBAS(Higashi, 1999'
_exptl_crystal_colour red
_exptl_crystal_density_diffrn 1.293
_exptl_crystal_description block
_exptl_crystal_F_000 1112
_exptl_crystal_size_max 0.250
_exptl_crystal_size_mid 0.250
_exptl_crystal_size_min 0.250
_refine_diff_density_max 0.674
_refine_diff_density_min -0.447
_refine_diff_density_rms 0.081
_refine_ls_abs_structure_details
;
 Flack x determined using 2219 quotients [(I+)-(I-)]/[(I+)+(I-)]
 (Parsons, Flack and Wagner, Acta Cryst. B69 (2013) 249-259).
;
_refine_ls_abs_structure_Flack 0.020(10)
_refine_ls_extinction_method none
_refine_ls_goodness_of_fit_ref 1.081
_refine_ls_hydrogen_treatment mixed
_refine_ls_matrix_type full
_refine_ls_number_parameters 266
_refine_ls_number_reflns 6169
_refine_ls_number_restraints 0
_refine_ls_restrained_S_all 1.081
_refine_ls_R_factor_all 0.0519
_refine_ls_R_factor_gt 0.0462
_refine_ls_shift/su_max 0.000
_refine_ls_shift/su_mean 0.000
_refine_ls_structure_factor_coef Fsqd
_refine_ls_weighting_details 'w=1/[\s^2^(Fo^2^)+(0.0341P)^2^+3.6620P] where P=(Fo^2^+2Fc^2^)/3'
_refine_ls_weighting_scheme calc
_refine_ls_wR_factor_gt 0.0997
_refine_ls_wR_factor_ref 0.1024
_reflns_Friedel_coverage 0.783
_reflns_Friedel_fraction_full 1.000
_reflns_Friedel_fraction_max 0.999
_reflns_number_gt 5716
_reflns_number_total 6169
_reflns_threshold_expression 'I > 2\s(I)'
_cod_data_source_file c7dt01159h2.cif
_cod_data_source_block tara01
_cod_database_code 7043067
_shelx_shelxl_version_number 2016/6
_shelx_space_group_comment
;
The symmetry employed for this shelxl refinement is uniquely defined
by the following loop, which should always be used as a source of
symmetry information in preference to the above space-group names.
They are only intended as comments.
;
_shelx_estimated_absorpt_t_min 0.663
_shelx_estimated_absorpt_t_max 0.663
_exptl_absorpt_special_details 'rotating-anode X-ray tube'

loop_
_space_group_symop_operation_xyz
'x, y, z'
'-x+1/2, -y, z+1/2'
'x+1/2, -y+1/2, -z'
'-x, y+1/2, -z+1/2'

loop_
_atom_site_label
_atom_site_type_symbol
_atom_site_fract_x
_atom_site_fract_y
_atom_site_fract_z
_atom_site_U_iso_or_equiv
_atom_site_adp_type
_atom_site_occupancy
_atom_site_site_symmetry_order
_atom_site_calc_flag
_atom_site_refinement_flags_posn
_atom_site_refinement_flags_adp
H1 H 1.119(6) 0.598(5) 0.103(4) 0.041(19) Uiso 1 1 d . .
H2 H 0.897(7) 0.459(6) 0.167(5) 0.06(2) Uiso 1 1 d . .
Fe1 Fe 1.16711(6) 0.51804(6) 0.13685(4) 0.02177(17) Uani 1 1 d . .
Ge1 Ge 0.98702(4) 0.48284(4) 0.10346(3) 0.02183(14) Uani 1 1 d . .
Si1 Si 0.78268(14) 0.60439(11) 0.03164(9) 0.0231(3) Uani 1 1 d . .
Si2 Si 0.79368(13) 0.37669(11) 0.01737(9) 0.0224(3) Uani 1 1 d . .
Si3 Si 0.96529(12) 0.50720(11) -0.08377(8) 0.0221(3) Uani 1 1 d . .
O1 O 1.2951(4) 0.4841(5) -0.0072(2) 0.0494(13) Uani 1 1 d . .
C1 C 1.2393(5) 0.4973(5) 0.0481(3) 0.0316(13) Uani 1 1 d . .
C2 C 0.8797(4) 0.4941(4) 0.0114(3) 0.0189(10) Uani 1 1 d . .
C3 C 1.2243(5) 0.6046(4) 0.2298(3) 0.0225(11) Uani 1 1 d . .
C4 C 1.3195(5) 0.5497(4) 0.1991(3) 0.0211(11) Uani 1 1 d . .
C5 C 1.2895(5) 0.4486(4) 0.2087(3) 0.0230(11) Uani 1 1 d . .
C6 C 1.1787(5) 0.4429(4) 0.2449(3) 0.0254(12) Uani 1 1 d . .
C7 C 1.1381(5) 0.5398(4) 0.2579(3) 0.0239(12) Uani 1 1 d . .
C8 C 1.2207(6) 0.7132(4) 0.2351(4) 0.0364(14) Uani 1 1 d . .
H3 H 1.139331 0.735124 0.232992 0.055 Uiso 1 1 calc R U
H4 H 1.264297 0.740958 0.190914 0.055 Uiso 1 1 calc R U
H5 H 1.256136 0.733965 0.284843 0.055 Uiso 1 1 calc R U
C9 C 1.4326(5) 0.5886(5) 0.1680(4) 0.0317(13) Uani 1 1 d . .
H6 H 1.418288 0.650038 0.141286 0.048 Uiso 1 1 calc R U
H7 H 1.466309 0.542658 0.130528 0.048 Uiso 1 1 calc R U
H8 H 1.487139 0.598606 0.211720 0.048 Uiso 1 1 calc R U
C10 C 1.3687(6) 0.3657(4) 0.1886(4) 0.0356(14) Uani 1 1 d . .
H9 H 1.420313 0.352214 0.233327 0.053 Uiso 1 1 calc R U
H10 H 1.415885 0.382300 0.142385 0.053 Uiso 1 1 calc R U
H11 H 1.321456 0.308599 0.176995 0.053 Uiso 1 1 calc R U
C11 C 1.1181(6) 0.3526(5) 0.2718(4) 0.0369(15) Uani 1 1 d . .
H12 H 1.140382 0.298984 0.237406 0.055 Uiso 1 1 calc R U
H13 H 1.033301 0.361903 0.269448 0.055 Uiso 1 1 calc R U
H14 H 1.141264 0.337992 0.326097 0.055 Uiso 1 1 calc R U
C12 C 1.0289(5) 0.5673(5) 0.3027(3) 0.0332(13) Uani 1 1 d . .
H15 H 1.045532 0.567155 0.359377 0.050 Uiso 1 1 calc R U
H16 H 0.966810 0.520741 0.291344 0.050 Uiso 1 1 calc R U
H17 H 1.003660 0.631701 0.286583 0.050 Uiso 1 1 calc R U
C13 C 0.7481(5) 0.6199(4) 0.1387(3) 0.0311(13) Uani 1 1 d . .
H18 H 0.686907 0.668657 0.144787 0.047 Uiso 1 1 calc R U
H19 H 0.818533 0.640498 0.166835 0.047 Uiso 1 1 calc R U
H20 H 0.720721 0.558535 0.160412 0.047 Uiso 1 1 calc R U
C14 C 0.8553(6) 0.7207(4) 0.0035(4) 0.0362(15) Uani 1 1 d . .
H21 H 0.856757 0.726683 -0.053994 0.054 Uiso 1 1 calc R U
H22 H 0.935536 0.721393 0.023778 0.054 Uiso 1 1 calc R U
H23 H 0.811601 0.774718 0.026095 0.054 Uiso 1 1 calc R U
C15 C 0.6417(5) 0.5995(5) -0.0249(4) 0.0353(14) Uani 1 1 d . .
H24 H 0.592906 0.654779 -0.010514 0.053 Uiso 1 1 calc R U
H25 H 0.600282 0.539778 -0.012268 0.053 Uiso 1 1 calc R U
H26 H 0.658349 0.601561 -0.081533 0.053 Uiso 1 1 calc R U
C16 C 0.6735(5) 0.3787(4) 0.0929(4) 0.0318(13) Uani 1 1 d . .
H27 H 0.617823 0.429945 0.079996 0.048 Uiso 1 1 calc R U
H28 H 0.706978 0.390663 0.145129 0.048 Uiso 1 1 calc R U
H29 H 0.632984 0.316546 0.092977 0.048 Uiso 1 1 calc R U
C17 C 0.8910(6) 0.2729(4) 0.0448(4) 0.0338(14) Uani 1 1 d . .
H30 H 0.845137 0.213309 0.045520 0.051 Uiso 1 1 calc R U
H31 H 0.924560 0.284140 0.097101 0.051 Uiso 1 1 calc R U
H32 H 0.954117 0.267030 0.006036 0.051 Uiso 1 1 calc R U
C18 C 0.7192(6) 0.3434(5) -0.0775(4) 0.0354(14) Uani 1 1 d . .
H33 H 0.777692 0.337431 -0.119416 0.053 Uiso 1 1 calc R U
H34 H 0.662708 0.393537 -0.091618 0.053 Uiso 1 1 calc R U
H35 H 0.678426 0.281895 -0.070993 0.053 Uiso 1 1 calc R U
C19 C 1.0751(5) 0.6086(4) -0.0843(4) 0.0316(13) Uani 1 1 d . .
H36 H 1.144310 0.589117 -0.114261 0.047 Uiso 1 1 calc R U
H37 H 1.097835 0.623826 -0.030012 0.047 Uiso 1 1 calc R U
H38 H 1.040090 0.665643 -0.108753 0.047 Uiso 1 1 calc R U
C20 C 1.0477(5) 0.3932(4) -0.1048(4) 0.0310(12) Uani 1 1 d . .
H39 H 0.992477 0.342301 -0.119309 0.047 Uiso 1 1 calc R U
H40 H 1.091221 0.373748 -0.057705 0.047 Uiso 1 1 calc R U
H41 H 1.102347 0.404148 -0.148317 0.047 Uiso 1 1 calc R U
C21 C 0.8663(5) 0.5329(5) -0.1696(3) 0.0328(13) Uani 1 1 d . .
H42 H 0.912018 0.532699 -0.218449 0.049 Uiso 1 1 calc R U
H43 H 0.829629 0.596037 -0.162627 0.049 Uiso 1 1 calc R U
H44 H 0.805574 0.483229 -0.172613 0.049 Uiso 1 1 calc R U

loop_
_atom_site_aniso_label
_atom_site_aniso_U_11
_atom_site_aniso_U_22
_atom_site_aniso_U_33
_atom_site_aniso_U_23
_atom_site_aniso_U_13
_atom_site_aniso_U_12
Fe1 0.0192(3) 0.0260(4) 0.0201(3) -0.0017(3) -0.0019(3) 0.0004(3)
Ge1 0.0182(2) 0.0262(3) 0.0211(3) 0.0006(2) -0.0016(2) -0.0013(2)
Si1 0.0237(7) 0.0184(7) 0.0271(8) -0.0013(6) 0.0012(6) 0.0025(6)
Si2 0.0202(7) 0.0185(7) 0.0286(8) -0.0012(6) -0.0006(6) -0.0004(6)
Si3 0.0242(7) 0.0210(7) 0.0212(6) 0.0010(5) -0.0004(5) 0.0023(6)
O1 0.037(2) 0.083(4) 0.029(2) -0.004(3) 0.0065(19) 0.005(3)
C1 0.030(3) 0.039(4) 0.026(3) 0.000(2) -0.003(2) 0.002(3)
C2 0.018(2) 0.021(3) 0.018(2) -0.0018(19) -0.0024(17) -0.0010(19)
C3 0.025(3) 0.023(3) 0.019(3) -0.002(2) -0.005(2) 0.000(2)
C4 0.018(2) 0.024(3) 0.022(3) -0.0026(19) -0.003(2) 0.000(2)
C5 0.022(3) 0.025(3) 0.022(3) -0.001(2) -0.005(2) 0.000(2)
C6 0.025(3) 0.028(3) 0.023(3) 0.003(2) -0.006(2) -0.002(2)
C7 0.021(3) 0.031(3) 0.020(2) 0.000(2) 0.000(2) 0.001(2)
C8 0.045(4) 0.022(3) 0.042(4) -0.005(3) -0.005(3) 0.002(3)
C9 0.020(3) 0.039(4) 0.035(3) 0.002(3) -0.004(2) -0.005(2)
C10 0.029(3) 0.030(3) 0.048(4) -0.008(3) -0.004(3) 0.008(3)
C11 0.036(3) 0.031(3) 0.044(4) 0.010(3) -0.002(3) -0.008(3)
C12 0.029(3) 0.045(4) 0.026(3) -0.003(2) 0.006(2) -0.001(3)
C13 0.032(3) 0.026(3) 0.036(3) -0.007(2) 0.009(3) -0.002(2)
C14 0.041(4) 0.021(3) 0.046(4) 0.003(3) 0.008(3) 0.001(3)
C15 0.029(3) 0.035(3) 0.042(4) -0.002(3) -0.004(3) 0.010(3)
C16 0.026(3) 0.025(3) 0.045(4) -0.001(3) 0.004(3) -0.004(2)
C17 0.039(4) 0.023(3) 0.040(3) 0.003(2) 0.000(3) 0.004(3)
C18 0.032(3) 0.031(3) 0.043(4) -0.011(3) -0.008(3) -0.002(3)
C19 0.031(3) 0.029(3) 0.035(3) 0.006(2) 0.004(3) -0.005(2)
C20 0.033(3) 0.035(3) 0.025(3) 0.000(2) 0.005(3) 0.008(2)
C21 0.038(3) 0.040(4) 0.021(3) 0.002(2) -0.005(2) 0.006(3)

loop_
_atom_type_symbol
_atom_type_description
_atom_type_scat_dispersion_real
_atom_type_scat_dispersion_imag
_atom_type_scat_source
C C 0.0033 0.0016 'International Tables Vol C Tables 4.2.6.8 and 6.1.1.4'
H H 0.0000 0.0000 'International Tables Vol C Tables 4.2.6.8 and 6.1.1.4'
Ge Ge 0.1547 1.8001 'International Tables Vol C Tables 4.2.6.8 and 6.1.1.4'
Fe Fe 0.3463 0.8444 'International Tables Vol C Tables 4.2.6.8 and 6.1.1.4'
Si Si 0.0817 0.0704 'International Tables Vol C Tables 4.2.6.8 and 6.1.1.4'
O O 0.0106 0.0060 'International Tables Vol C Tables 4.2.6.8 and 6.1.1.4'

loop_
_geom_angle_atom_site_label_1
_geom_angle_atom_site_label_2
_geom_angle_atom_site_label_3
_geom_angle
C1 Fe1 C4 94.4(2)
C1 Fe1 C3 126.9(2)
C4 Fe1 C3 40.0(2)
C1 Fe1 C5 96.4(2)
C4 Fe1 C5 40.7(2)
C3 Fe1 C5 67.4(2)
C1 Fe1 C7 160.6(2)
C4 Fe1 C7 66.8(2)
C3 Fe1 C7 39.5(2)
C5 Fe1 C7 66.6(2)
C1 Fe1 C6 129.7(3)
C4 Fe1 C6 67.1(2)
C3 Fe1 C6 67.0(2)
C5 Fe1 C6 39.2(2)
C7 Fe1 C6 39.9(2)
C1 Fe1 Ge1 100.67(18)
C4 Fe1 Ge1 164.51(15)
C3 Fe1 Ge1 128.16(16)
C5 Fe1 Ge1 132.59(16)
C7 Fe1 Ge1 97.85(15)
C6 Fe1 Ge1 99.98(16)
C1 Fe1 H1 88(3)
C4 Fe1 H1 112(3)
C3 Fe1 H1 88(3)
C5 Fe1 H1 153(3)
C7 Fe1 H1 103(3)
C6 Fe1 H1 142(3)
Ge1 Fe1 H1 72(3)
C2 Ge1 Fe1 139.83(14)
C2 Ge1 H2 99(3)
Fe1 Ge1 H2 120(3)
C13 Si1 C15 108.6(3)
C13 Si1 C14 104.0(3)
C15 Si1 C14 106.3(3)
C13 Si1 C2 112.8(2)
C15 Si1 C2 112.0(2)
C14 Si1 C2 112.6(3)
C18 Si2 C16 104.9(3)
C18 Si2 C17 107.0(3)
C16 Si2 C17 106.0(3)
C18 Si2 C2 113.5(3)
C16 Si2 C2 113.6(2)
C17 Si2 C2 111.3(3)
C20 Si3 C21 108.4(3)
C20 Si3 C19 107.1(3)
C21 Si3 C19 104.8(3)
C20 Si3 C2 109.9(2)
C21 Si3 C2 111.5(2)
C19 Si3 C2 114.8(3)
O1 C1 Fe1 174.6(5)
Si3 C2 Si2 113.2(2)
Si3 C2 Si1 111.9(3)
Si2 C2 Si1 112.0(2)
Si3 C2 Ge1 110.9(2)
Si2 C2 Ge1 102.1(2)
Si1 C2 Ge1 106.1(2)
C7 C3 C4 108.2(5)
C7 C3 C8 126.5(5)
C4 C3 C8 125.1(5)
C7 C3 Fe1 70.8(3)
C4 C3 Fe1 69.8(3)
C8 C3 Fe1 127.7(4)
C3 C4 C5 107.2(5)
C3 C4 C9 126.4(5)
C5 C4 C9 126.3(5)
C3 C4 Fe1 70.1(3)
C5 C4 Fe1 69.9(3)
C9 C4 Fe1 128.2(4)
C6 C5 C4 108.3(5)
C6 C5 C10 126.7(5)
C4 C5 C10 124.8(5)
C6 C5 Fe1 71.3(3)
C4 C5 Fe1 69.4(3)
C10 C5 Fe1 128.6(4)
C5 C6 C7 107.7(5)
C5 C6 C11 126.3(6)
C7 C6 C11 125.8(5)
C5 C6 Fe1 69.6(3)
C7 C6 Fe1 69.6(3)
C11 C6 Fe1 130.2(4)
C3 C7 C6 108.5(5)
C3 C7 C12 125.7(5)
C6 C7 C12 125.4(5)
C3 C7 Fe1 69.7(3)
C6 C7 Fe1 70.4(3)
C12 C7 Fe1 131.2(4)
C3 C8 H3 109.5
C3 C8 H4 109.5
H3 C8 H4 109.5
C3 C8 H5 109.5
H3 C8 H5 109.5
H4 C8 H5 109.5
C4 C9 H6 109.5
C4 C9 H7 109.5
H6 C9 H7 109.5
C4 C9 H8 109.5
H6 C9 H8 109.5
H7 C9 H8 109.5
C5 C10 H9 109.5
C5 C10 H10 109.5
H9 C10 H10 109.5
C5 C10 H11 109.5
H9 C10 H11 109.5
H10 C10 H11 109.5
C6 C11 H12 109.5
C6 C11 H13 109.5
H12 C11 H13 109.5
C6 C11 H14 109.5
H12 C11 H14 109.5
H13 C11 H14 109.5
C7 C12 H15 109.5
C7 C12 H16 109.5
H15 C12 H16 109.5
C7 C12 H17 109.5
H15 C12 H17 109.5
H16 C12 H17 109.5
Si1 C13 H18 109.5
Si1 C13 H19 109.5
H18 C13 H19 109.5
Si1 C13 H20 109.5
H18 C13 H20 109.5
H19 C13 H20 109.5
Si1 C14 H21 109.5
Si1 C14 H22 109.5
H21 C14 H22 109.5
Si1 C14 H23 109.5
H21 C14 H23 109.5
H22 C14 H23 109.5
Si1 C15 H24 109.5
Si1 C15 H25 109.5
H24 C15 H25 109.5
Si1 C15 H26 109.5
H24 C15 H26 109.5
H25 C15 H26 109.5
Si2 C16 H27 109.5
Si2 C16 H28 109.5
H27 C16 H28 109.5
Si2 C16 H29 109.5
H27 C16 H29 109.5
H28 C16 H29 109.5
Si2 C17 H30 109.5
Si2 C17 H31 109.5
H30 C17 H31 109.5
Si2 C17 H32 109.5
H30 C17 H32 109.5
H31 C17 H32 109.5
Si2 C18 H33 109.5
Si2 C18 H34 109.5
H33 C18 H34 109.5
Si2 C18 H35 109.5
H33 C18 H35 109.5
H34 C18 H35 109.5
Si3 C19 H36 109.5
Si3 C19 H37 109.5
H36 C19 H37 109.5
Si3 C19 H38 109.5
H36 C19 H38 109.5
H37 C19 H38 109.5
Si3 C20 H39 109.5
Si3 C20 H40 109.5
H39 C20 H40 109.5
Si3 C20 H41 109.5
H39 C20 H41 109.5
H40 C20 H41 109.5
Si3 C21 H42 109.5
Si3 C21 H43 109.5
H42 C21 H43 109.5
Si3 C21 H44 109.5
H42 C21 H44 109.5
H43 C21 H44 109.5

loop_
_geom_bond_atom_site_label_1
_geom_bond_atom_site_label_2
_geom_bond_distance
Fe1 C1 1.742(5)
Fe1 C4 2.086(5)
Fe1 C3 2.090(5)
Fe1 C5 2.093(5)
Fe1 C7 2.104(5)
Fe1 C6 2.115(5)
Fe1 Ge1 2.1923(8)
Fe1 H1 1.36(7)
Ge1 C2 1.994(4)
Ge1 H2 1.54(8)
Si1 C13 1.872(6)
Si1 C15 1.879(6)
Si1 C14 1.879(6)
Si1 C2 1.923(5)
Si2 C18 1.880(6)
Si2 C16 1.881(6)
Si2 C17 1.881(6)
Si2 C2 1.907(5)
Si3 C20 1.877(6)
Si3 C21 1.880(6)
Si3 C19 1.888(6)
Si3 C2 1.898(5)
O1 C1 1.150(7)
C3 C7 1.418(8)
C3 C4 1.429(8)
C3 C8 1.512(8)
C4 C5 1.454(8)
C4 C9 1.499(8)
C5 C6 1.411(8)
C5 C10 1.505(8)
C6 C7 1.441(8)
C6 C11 1.505(8)
C7 C12 1.512(8)
C8 H3 0.9800
C8 H4 0.9800
C8 H5 0.9800
C9 H6 0.9800
C9 H7 0.9800
C9 H8 0.9800
C10 H9 0.9800
C10 H10 0.9800
C10 H11 0.9800
C11 H12 0.9800
C11 H13 0.9800
C11 H14 0.9800
C12 H15 0.9800
C12 H16 0.9800
C12 H17 0.9800
C13 H18 0.9800
C13 H19 0.9800
C13 H20 0.9800
C14 H21 0.9800
C14 H22 0.9800
C14 H23 0.9800
C15 H24 0.9800
C15 H25 0.9800
C15 H26 0.9800
C16 H27 0.9800
C16 H28 0.9800
C16 H29 0.9800
C17 H30 0.9800
C17 H31 0.9800
C17 H32 0.9800
C18 H33 0.9800
C18 H34 0.9800
C18 H35 0.9800
C19 H36 0.9800
C19 H37 0.9800
C19 H38 0.9800
C20 H39 0.9800
C20 H40 0.9800
C20 H41 0.9800
C21 H42 0.9800
C21 H43 0.9800
C21 H44 0.9800

loop_
_geom_torsion_atom_site_label_1
_geom_torsion_atom_site_label_2
_geom_torsion_atom_site_label_3
_geom_torsion_atom_site_label_4
_geom_torsion
C20 Si3 C2 Si2 -47.3(3)
C21 Si3 C2 Si2 72.9(3)
C19 Si3 C2 Si2 -168.1(3)
C20 Si3 C2 Si1 -175.0(3)
C21 Si3 C2 Si1 -54.8(3)
C19 Si3 C2 Si1 64.2(3)
C20 Si3 C2 Ge1 66.7(3)
C21 Si3 C2 Ge1 -173.1(3)
C19 Si3 C2 Ge1 -54.1(3)
C7 C3 C4 C5 0.2(6)
C8 C3 C4 C5 177.1(5)
Fe1 C3 C4 C5 -60.4(4)
C7 C3 C4 C9 -175.9(5)
C8 C3 C4 C9 0.9(9)
Fe1 C3 C4 C9 123.4(6)
C7 C3 C4 Fe1 60.6(4)
C8 C3 C4 Fe1 -122.5(5)
C3 C4 C5 C6 -0.3(6)
C9 C4 C5 C6 175.8(5)
Fe1 C4 C5 C6 -60.9(4)
C3 C4 C5 C10 -176.1(5)
C9 C4 C5 C10 0.1(9)
Fe1 C4 C5 C10 123.3(6)
C3 C4 C5 Fe1 60.5(4)
C9 C4 C5 Fe1 -123.3(6)
C4 C5 C6 C7 0.3(6)
C10 C5 C6 C7 176.0(5)
Fe1 C5 C6 C7 -59.4(4)
C4 C5 C6 C11 -174.7(5)
C10 C5 C6 C11 1.0(9)
Fe1 C5 C6 C11 125.6(6)
C4 C5 C6 Fe1 59.7(4)
C10 C5 C6 Fe1 -124.6(6)
C4 C3 C7 C6 -0.1(6)
C8 C3 C7 C6 -176.9(5)
Fe1 C3 C7 C6 60.0(4)
C4 C3 C7 C12 173.2(5)
C8 C3 C7 C12 -3.6(9)
Fe1 C3 C7 C12 -126.8(6)
C4 C3 C7 Fe1 -60.0(4)
C8 C3 C7 Fe1 123.1(6)
C5 C6 C7 C3 -0.2(6)
C11 C6 C7 C3 174.9(5)
Fe1 C6 C7 C3 -59.5(4)
C5 C6 C7 C12 -173.4(5)
C11 C6 C7 C12 1.7(9)
Fe1 C6 C7 C12 127.2(6)
C5 C6 C7 Fe1 59.4(4)
C11 C6 C7 Fe1 -125.6(6)
